data_1548290
loop_
_publ_author_name
'Guo, Changxiang'
'Li, Mengwei'
'Yuan, Wei'
'Wang, Kai'
'Zou, Bo'
'Chen, Yulan'

_publ_section_title
;
 Tuning the Mechanochromic Luminescence of BOPIM Complexes by Rational
 Introduction of Aromatic Substituents
;
_journal_issue 48
_journal_name_full 'The Journal of Physical Chemistry C'
_journal_page_first 27009
_journal_paper_doi 10.1021/acs.jpcc.7b09667
_journal_volume 121
_journal_year 2017
_chemical_formula_sum 'C20 H10 B F2 N3 S4'
_chemical_formula_weight 469.36
_chemical_name_systematic
; 
 ? 
;
_space_group_IT_number 2
_symmetry_cell_setting triclinic
_symmetry_space_group_name_Hall '-P 1'
_symmetry_space_group_name_H-M 'P -1'
_atom_sites_solution_hydrogens geom
_atom_sites_solution_primary direct
_atom_sites_solution_secondary difmap
_audit_creation_method SHELXL-97
_cell_angle_alpha 65.066(5)
_cell_angle_beta 83.917(8)
_cell_angle_gamma 77.770(7)
_cell_formula_units_Z 2
_cell_length_a 7.4908(8)
_cell_length_b 11.9940(9)
_cell_length_c 12.0878(12)
_cell_measurement_reflns_used 3381
_cell_measurement_temperature 133(2)
_cell_measurement_theta_max 27.5
_cell_measurement_theta_min 3.1
_cell_volume 962.28(16)
_computing_cell_refinement 'CrystalClear-SM Expert 2.1 b42'
_computing_data_collection 'CrystalClear-SM Expert 2.1 b42 (Rigaku, 2015)'
_computing_data_reduction 'CrystalClear-SM Expert 2.1 b42'
_computing_molecular_graphics 'CrystalStructure 4.1'
_computing_publication_material 'CrystalStructure 4.1 (Rigaku, 2014)'
_computing_structure_refinement 'SHELXL-97 (Sheldrick, 1997)'
_computing_structure_solution 'SHELXS-97 (Sheldrick, 1990)'
_diffrn_ambient_temperature 133(2)
_diffrn_detector_area_resol_mean 5.814
_diffrn_measured_fraction_theta_full 0.976
_diffrn_measured_fraction_theta_max 0.976
_diffrn_measurement_device_type 'Rigaku XtaLAB P200'
_diffrn_measurement_method '\w and \f scans'
_diffrn_radiation_monochromator multilayer
_diffrn_radiation_source 'rotating anode'
_diffrn_radiation_type MoK\a
_diffrn_radiation_wavelength 0.71073
_diffrn_reflns_av_R_equivalents 0.0314
_diffrn_reflns_av_sigmaI/netI 0.0266
_diffrn_reflns_limit_h_max 9
_diffrn_reflns_limit_h_min -9
_diffrn_reflns_limit_k_max 15
_diffrn_reflns_limit_k_min -15
_diffrn_reflns_limit_l_max 15
_diffrn_reflns_limit_l_min -15
_diffrn_reflns_number 12347
_diffrn_reflns_theta_full 27.54
_diffrn_reflns_theta_max 27.54
_diffrn_reflns_theta_min 3.07
_diffrn_standards_decay_% 0
_diffrn_standards_interval_count 0
_diffrn_standards_interval_time 0
_diffrn_standards_number 0
_exptl_absorpt_coefficient_mu 0.526
_exptl_absorpt_correction_T_max 0.9395
_exptl_absorpt_correction_T_min 0.9020
_exptl_absorpt_correction_type multi-scan
_exptl_absorpt_process_details 'REQAB (Rigaku, 1998)'
_exptl_crystal_colour Colorless
_exptl_crystal_density_diffrn 1.620
_exptl_crystal_density_method 'not measured'
_exptl_crystal_description Prism
_exptl_crystal_F_000 476
_exptl_crystal_size_max 0.20
_exptl_crystal_size_mid 0.18
_exptl_crystal_size_min 0.12
_refine_diff_density_max 1.001
_refine_diff_density_min -0.624
_refine_diff_density_rms 0.091
_refine_ls_extinction_method none
_refine_ls_goodness_of_fit_ref 1.061
_refine_ls_hydrogen_treatment constr
_refine_ls_matrix_type full
_refine_ls_number_parameters 271
_refine_ls_number_reflns 4340
_refine_ls_number_restraints 12
_refine_ls_restrained_S_all 1.060
_refine_ls_R_factor_all 0.0431
_refine_ls_R_factor_gt 0.0417
_refine_ls_shift/su_max 0.001
_refine_ls_shift/su_mean 0.000
_refine_ls_structure_factor_coef Fsqd
_refine_ls_weighting_details 'calc w=1/[\s^2^(Fo^2^)+(0.0648P)^2^+1.4746P] where P=(Fo^2^+2Fc^2^)/3'
_refine_ls_weighting_scheme calc
_refine_ls_wR_factor_gt 0.1214
_refine_ls_wR_factor_ref 0.1228
_reflns_number_gt 4148
_reflns_number_total 4340
_reflns_threshold_expression >2sigma(I)
_cod_data_source_file jp7b09667_si_003.cif
_cod_data_source_block shelx
_cod_depositor_comments
;
The following automatic conversions were performed:

'_symmetry_cell_setting' value 'Triclinic' changed to 'triclinic'
according to
/home/data/users/saulius/crontab/automatic-downloads/rss-feeds/ACS/lib/dictionaries/cif_core.dic
dictionary named 'cif_core.dic' version 2.4.2 from 2011-04-26.

'_exptl_absorpt_correction_type' value 'MULTI-SCAN' changed to
'multi-scan' according to
/home/data/users/saulius/crontab/automatic-downloads/rss-feeds/ACS/lib/dictionaries/cif_core.dic
dictionary named 'cif_core.dic' version 2.4.2 from 2011-04-26.

'_refine_ls_hydrogen_treatment' value 'CONSTR' changed to 'constr'
according to
/home/data/users/saulius/crontab/automatic-downloads/rss-feeds/ACS/lib/dictionaries/cif_core.dic
dictionary named 'cif_core.dic' version 2.4.2 from 2011-04-26.

Automatic conversion script
Id: cif_fix_values 4973 2017-02-22 13:04:09Z antanas 

 Adding full bibliography for 1548290--1548291.cif.
;
_cod_original_sg_symbol_H-M P-1
_cod_database_code 1548290

loop_
_symmetry_equiv_pos_as_xyz
'x, y, z'
'-x, -y, -z'

loop_
_atom_site_label
_atom_site_type_symbol
_atom_site_fract_x
_atom_site_fract_y
_atom_site_fract_z
_atom_site_U_iso_or_equiv
_atom_site_adp_type
_atom_site_occupancy
_atom_site_symmetry_multiplicity
_atom_site_calc_flag
_atom_site_refinement_flags
S1 S 0.30869(8) 0.77418(5) 0.47677(5) 0.02053(14) Uani 1 1 d .
S2 S 0.17298(8) 0.96112(5) 0.11139(5) 0.02222(15) Uani 1 1 d .
S3 S 0.11050(7) 0.56302(5) 0.82242(5) 0.02022(14) Uani 1 1 d .
S4 S 0.55475(8) 0.67364(5) 0.89746(5) 0.02233(15) Uani 1 1 d .
F1 F 0.10481(17) 0.22977(12) 0.86975(11) 0.0185(3) Uani 1 1 d .
F2 F 0.41283(18) 0.19091(12) 0.85910(12) 0.0215(3) Uani 1 1 d .
N1 N 0.2290(2) 0.44938(16) 0.47511(15) 0.0145(3) Uani 1 1 d .
N2 N 0.2499(2) 0.35701(15) 0.68013(15) 0.0145(3) Uani 1 1 d .
N3 N 0.2446(2) 0.14792(16) 0.72094(16) 0.0151(3) Uani 1 1 d .
C1 C 0.2536(3) 0.53491(18) 0.51844(18) 0.0138(4) Uani 1 1 d .
C2 C 0.2546(3) 0.66407(18) 0.43346(18) 0.0137(4) Uani 1 1 d .
C3 C 0.2064(2) 0.71159(18) 0.30756(18) 0.0154(4) Uani 1 1 d U
H3 H 0.1758 0.6657 0.2669 0.019 Uiso 1 1 calc R
C4 C 0.2140(3) 0.84549(18) 0.25477(18) 0.0148(4) Uani 1 1 d .
C5 C 0.2680(3) 0.88955(19) 0.33231(19) 0.0170(4) Uani 1 1 d .
C6 C 0.2807(3) 1.02164(17) 0.27843(18) 0.0145(4) Uani 1 1 d U
H6 H 0.3151 1.0675 0.3179 0.017 Uiso 1 1 calc R
C7 C 0.2303(3) 1.0681(2) 0.1531(2) 0.0210(4) Uani 1 1 d .
H7 H 0.2291 1.1526 0.0974 0.025 Uiso 1 1 calc R
C8 C 0.2674(3) 0.47900(18) 0.64498(18) 0.0141(4) Uani 1 1 d .
C9 C 0.2936(3) 0.53076(18) 0.73096(18) 0.0145(4) Uani 1 1 d .
C10 C 0.4490(3) 0.56432(18) 0.74661(18) 0.0153(4) Uani 1 1 d .
H10 H 0.5617 0.5536 0.7049 0.018 Uiso 1 1 calc R
C11 C 0.4196(3) 0.61732(18) 0.83363(18) 0.0161(4) Uani 1 1 d .
C12 C 0.2451(3) 0.62301(19) 0.88323(19) 0.0177(4) Uani 1 1 d .
C13 C 0.2183(3) 0.6731(2) 0.9733(2) 0.0237(5) Uani 1 1 d .
H13 H 0.1066 0.6830 1.0163 0.028 Uiso 1 1 calc R
C14 C 0.3746(4) 0.7044(2) 0.9888(2) 0.0253(5) Uani 1 1 d .
H14 H 0.3843 0.7397 1.0445 0.030 Uiso 1 1 calc R
C15 C 0.2286(3) 0.34613(19) 0.57528(18) 0.0145(4) Uani 1 1 d .
C16 C 0.2200(3) 0.21837(18) 0.59947(18) 0.0147(4) Uani 1 1 d .
C17 C 0.1924(3) 0.1657(2) 0.5218(2) 0.0191(4) Uani 1 1 d .
H17 H 0.1734 0.2151 0.4372 0.023 Uiso 1 1 calc R
C18 C 0.1937(3) 0.0375(2) 0.5726(2) 0.0226(5) Uani 1 1 d .
H18 H 0.1739 -0.0014 0.5221 0.027 Uiso 1 1 calc R
C19 C 0.2237(3) -0.0340(2) 0.6962(2) 0.0222(4) Uani 1 1 d .
H19 H 0.2272 -0.1217 0.7301 0.027 Uiso 1 1 calc R
C20 C 0.2482(3) 0.02430(19) 0.7694(2) 0.0186(4) Uani 1 1 d .
H20 H 0.2677 -0.0235 0.8542 0.022 Uiso 1 1 calc R
B1 B 0.2566(3) 0.2323(2) 0.7942(2) 0.0148(4) Uani 1 1 d .

loop_
_atom_site_aniso_label
_atom_site_aniso_U_11
_atom_site_aniso_U_22
_atom_site_aniso_U_33
_atom_site_aniso_U_23
_atom_site_aniso_U_13
_atom_site_aniso_U_12
S1 0.0278(3) 0.0151(2) 0.0175(3) -0.0043(2) -0.0035(2) -0.0050(2)
S2 0.0271(3) 0.0188(3) 0.0173(3) -0.0033(2) -0.0027(2) -0.0046(2)
S3 0.0192(3) 0.0248(3) 0.0230(3) -0.0160(2) 0.0044(2) -0.0064(2)
S4 0.0280(3) 0.0186(3) 0.0240(3) -0.0102(2) -0.0072(2) -0.0051(2)
F1 0.0217(6) 0.0183(6) 0.0146(6) -0.0067(5) 0.0039(5) -0.0043(5)
F2 0.0207(6) 0.0210(6) 0.0217(6) -0.0075(5) -0.0059(5) -0.0012(5)
N1 0.0189(8) 0.0114(7) 0.0139(8) -0.0060(6) 0.0011(6) -0.0033(6)
N2 0.0201(8) 0.0111(8) 0.0126(8) -0.0053(6) 0.0011(6) -0.0036(6)
N3 0.0171(8) 0.0123(8) 0.0155(8) -0.0061(7) 0.0011(6) -0.0018(6)
C1 0.0163(9) 0.0116(9) 0.0144(9) -0.0066(7) 0.0009(7) -0.0025(7)
C2 0.0169(9) 0.0114(9) 0.0133(9) -0.0053(7) -0.0003(7) -0.0029(7)
C3 0.0066(8) 0.0091(8) 0.0140(9) 0.0093(7) 0.0017(7) 0.0015(6)
C4 0.0172(9) 0.0130(9) 0.0127(9) -0.0040(7) -0.0010(7) -0.0023(7)
C5 0.0199(10) 0.0153(9) 0.0144(9) -0.0044(8) -0.0016(7) -0.0034(8)
C6 0.0152(9) 0.0032(8) 0.0175(9) 0.0038(7) 0.0010(7) -0.0039(6)
C7 0.0264(11) 0.0144(9) 0.0183(10) -0.0016(8) -0.0019(8) -0.0059(8)
C8 0.0170(9) 0.0108(8) 0.0149(9) -0.0058(7) 0.0010(7) -0.0028(7)
C9 0.0203(10) 0.0107(8) 0.0119(8) -0.0048(7) 0.0005(7) -0.0015(7)
C10 0.0196(10) 0.0117(8) 0.0132(9) -0.0045(7) -0.0007(7) -0.0013(7)
C11 0.0228(10) 0.0105(8) 0.0148(9) -0.0043(7) -0.0029(8) -0.0029(7)
C12 0.0248(11) 0.0136(9) 0.0167(9) -0.0086(8) -0.0004(8) -0.0029(8)
C13 0.0330(12) 0.0199(10) 0.0199(10) -0.0126(9) 0.0005(9) 0.0006(9)
C14 0.0416(14) 0.0167(10) 0.0199(10) -0.0106(8) -0.0070(9) -0.0002(9)
C15 0.0179(9) 0.0134(9) 0.0141(9) -0.0074(7) 0.0010(7) -0.0033(7)
C16 0.0165(9) 0.0127(9) 0.0151(9) -0.0064(7) 0.0028(7) -0.0029(7)
C17 0.0251(11) 0.0165(10) 0.0180(10) -0.0093(8) 0.0014(8) -0.0044(8)
C18 0.0285(11) 0.0185(10) 0.0269(11) -0.0150(9) 0.0027(9) -0.0061(9)
C19 0.0260(11) 0.0117(9) 0.0291(11) -0.0090(8) 0.0009(9) -0.0031(8)
C20 0.0218(10) 0.0111(9) 0.0201(10) -0.0047(8) 0.0009(8) -0.0017(7)
B1 0.0187(11) 0.0124(9) 0.0130(10) -0.0047(8) -0.0004(8) -0.0029(8)

loop_
_atom_type_symbol
_atom_type_description
_atom_type_scat_dispersion_real
_atom_type_scat_dispersion_imag
_atom_type_scat_source
C C 0.0033 0.0016 'International Tables Vol C Tables 4.2.6.8 and 6.1.1.4'
H H 0.0000 0.0000 'International Tables Vol C Tables 4.2.6.8 and 6.1.1.4'
B B 0.0013 0.0007 'International Tables Vol C Tables 4.2.6.8 and 6.1.1.4'
N N 0.0061 0.0033 'International Tables Vol C Tables 4.2.6.8 and 6.1.1.4'
F F 0.0171 0.0103 'International Tables Vol C Tables 4.2.6.8 and 6.1.1.4'
S S 0.1246 0.1234 'International Tables Vol C Tables 4.2.6.8 and 6.1.1.4'

loop_
_geom_angle_atom_site_label_1
_geom_angle_atom_site_label_2
_geom_angle_atom_site_label_3
_geom_angle
C5 S1 C2 91.24(10)
C7 S2 C4 91.53(10)
C12 S3 C9 90.92(10)
C11 S4 C14 91.23(11)
C15 N1 C1 103.07(16)
C15 N2 C8 105.43(16)
C15 N2 B1 112.99(16)
C8 N2 B1 141.47(17)
C20 N3 C16 121.19(18)
C20 N3 B1 126.68(17)
C16 N3 B1 112.05(16)
N1 C1 C8 110.58(17)
N1 C1 C2 119.56(17)
C8 C1 C2 129.82(18)
C3 C2 C1 122.45(17)
C3 C2 S1 114.75(14)
C1 C2 S1 122.78(15)
C2 C3 C4 105.97(18)
C2 C3 H3 127.0
C4 C3 H3 127.0
C5 C4 C3 115.96(18)
C5 C4 S2 111.70(15)
C3 C4 S2 132.33(16)
C4 C5 C6 115.72(18)
C4 C5 S1 112.05(16)
C6 C5 S1 132.23(16)
C7 C6 C5 105.62(17)
C7 C6 H6 127.2
C5 C6 H6 127.2
C6 C7 S2 115.42(15)
C6 C7 H7 122.3
S2 C7 H7 122.3
N2 C8 C1 105.92(17)
N2 C8 C9 123.40(17)
C1 C8 C9 130.68(18)
C10 C9 C8 127.02(19)
C10 C9 S3 112.80(15)
C8 C9 S3 120.11(15)
C9 C10 C11 110.90(19)
C9 C10 H10 124.6
C11 C10 H10 124.6
C12 C11 C10 114.55(19)
C12 C11 S4 110.60(16)
C10 C11 S4 134.81(17)
C11 C12 C13 114.1(2)
C11 C12 S3 110.83(15)
C13 C12 S3 135.00(18)
C14 C13 C12 110.5(2)
C14 C13 H13 124.7
C12 C13 H13 124.7
C13 C14 S4 113.51(17)
C13 C14 H14 123.2
S4 C14 H14 123.2
N1 C15 N2 115.00(17)
N1 C15 C16 134.04(18)
N2 C15 C16 110.86(17)
N3 C16 C17 121.26(18)
N3 C16 C15 107.95(17)
C17 C16 C15 130.79(19)
C16 C17 C18 117.5(2)
C16 C17 H17 121.3
C18 C17 H17 121.3
C19 C18 C17 120.8(2)
C19 C18 H18 119.6
C17 C18 H18 119.6
C20 C19 C18 119.1(2)
C20 C19 H19 120.5
C18 C19 H19 120.5
N3 C20 C19 120.2(2)
N3 C20 H20 119.9
C19 C20 H20 119.9
F2 B1 F1 110.94(17)
F2 B1 N2 115.32(18)
F1 B1 N2 113.64(17)
F2 B1 N3 111.39(17)
F1 B1 N3 108.59(16)
N2 B1 N3 95.91(15)

loop_
_geom_bond_atom_site_label_1
_geom_bond_atom_site_label_2
_geom_bond_distance
S1 C5 1.719(2)
S1 C2 1.743(2)
S2 C7 1.706(2)
S2 C4 1.711(2)
S3 C12 1.728(2)
S3 C9 1.751(2)
S4 C11 1.724(2)
S4 C14 1.730(3)
F1 B1 1.378(3)
F2 B1 1.361(3)
N1 C15 1.318(3)
N1 C1 1.384(2)
N2 C15 1.357(3)
N2 C8 1.372(2)
N2 B1 1.544(3)
N3 C20 1.340(3)
N3 C16 1.360(3)
N3 B1 1.621(3)
C1 C8 1.393(3)
C1 C2 1.455(3)
C2 C3 1.439(3)
C3 C4 1.469(3)
C3 H3 0.9500
C4 C5 1.382(3)
C5 C6 1.457(3)
C6 C7 1.438(3)
C6 H6 0.9500
C7 H7 0.9500
C8 C9 1.464(3)
C9 C10 1.365(3)
C10 C11 1.419(3)
C10 H10 0.9500
C11 C12 1.380(3)
C12 C13 1.428(3)
C13 C14 1.357(4)
C13 H13 0.9500
C14 H14 0.9500
C15 C16 1.448(3)
C16 C17 1.385(3)
C17 C18 1.393(3)
C17 H17 0.9500
C18 C19 1.388(3)
C18 H18 0.9500
C19 C20 1.384(3)
C19 H19 0.9500
C20 H20 0.9500

loop_
_geom_torsion_atom_site_label_1
_geom_torsion_atom_site_label_2
_geom_torsion_atom_site_label_3
_geom_torsion_atom_site_label_4
_geom_torsion
C15 N1 C1 C8 0.0(2)
C15 N1 C1 C2 -177.68(18)
N1 C1 C2 C3 8.7(3)
C8 C1 C2 C3 -168.5(2)
N1 C1 C2 S1 -172.97(15)
C8 C1 C2 S1 9.8(3)
C5 S1 C2 C3 0.73(16)
C5 S1 C2 C1 -177.73(18)
C1 C2 C3 C4 176.87(18)
S1 C2 C3 C4 -1.6(2)
C2 C3 C4 C5 2.0(2)
C2 C3 C4 S2 -179.68(17)
C7 S2 C4 C5 0.75(18)
C7 S2 C4 C3 -177.6(2)
C3 C4 C5 C6 178.21(17)
S2 C4 C5 C6 -0.5(2)
C3 C4 C5 S1 -1.6(2)
S2 C4 C5 S1 179.76(11)
C2 S1 C5 C4 0.47(17)
C2 S1 C5 C6 -179.3(2)
C4 C5 C6 C7 -0.2(3)
S1 C5 C6 C7 179.54(18)
C5 C6 C7 S2 0.8(2)
C4 S2 C7 C6 -0.91(18)
C15 N2 C8 C1 0.5(2)
B1 N2 C8 C1 176.2(2)
C15 N2 C8 C9 -179.88(19)
B1 N2 C8 C9 -4.2(4)
N1 C1 C8 N2 -0.3(2)
C2 C1 C8 N2 177.1(2)
N1 C1 C8 C9 -179.9(2)
C2 C1 C8 C9 -2.5(4)
N2 C8 C9 C10 109.0(2)
C1 C8 C9 C10 -71.4(3)
N2 C8 C9 S3 -74.2(2)
C1 C8 C9 S3 105.3(2)
C12 S3 C9 C10 0.01(16)
C12 S3 C9 C8 -177.17(17)
C8 C9 C10 C11 176.77(19)
S3 C9 C10 C11 -0.2(2)
C9 C10 C11 C12 0.3(3)
C9 C10 C11 S4 177.92(17)
C14 S4 C11 C12 -0.24(17)
C14 S4 C11 C10 -177.9(2)
C10 C11 C12 C13 178.24(18)
S4 C11 C12 C13 0.1(2)
C10 C11 C12 S3 -0.3(2)
S4 C11 C12 S3 -178.48(10)
C9 S3 C12 C11 0.16(16)
C9 S3 C12 C13 -178.0(2)
C11 C12 C13 C14 0.2(3)
S3 C12 C13 C14 178.30(19)
C12 C13 C14 S4 -0.4(3)
C11 S4 C14 C13 0.39(19)
C1 N1 C15 N2 0.3(2)
C1 N1 C15 C16 -175.7(2)
C8 N2 C15 N1 -0.5(2)
B1 N2 C15 N1 -177.59(17)
C8 N2 C15 C16 176.40(17)
B1 N2 C15 C16 -0.7(2)
C20 N3 C16 C17 1.9(3)
B1 N3 C16 C17 -175.04(19)
C20 N3 C16 C15 -178.20(18)
B1 N3 C16 C15 4.9(2)
N1 C15 C16 N3 173.4(2)
N2 C15 C16 N3 -2.7(2)
N1 C15 C16 C17 -6.7(4)
N2 C15 C16 C17 177.2(2)
N3 C16 C17 C18 -1.0(3)
C15 C16 C17 C18 179.1(2)
C16 C17 C18 C19 -0.7(3)
C17 C18 C19 C20 1.4(3)
C16 N3 C20 C19 -1.1(3)
B1 N3 C20 C19 175.37(19)
C18 C19 C20 N3 -0.6(3)
C15 N2 B1 F2 120.1(2)
C8 N2 B1 F2 -55.3(3)
C15 N2 B1 F1 -110.2(2)
C8 N2 B1 F1 74.4(3)
C15 N2 B1 N3 3.1(2)
C8 N2 B1 N3 -172.4(2)
C20 N3 B1 F2 58.3(3)
C16 N3 B1 F2 -124.97(18)
C20 N3 B1 F1 -64.2(3)
C16 N3 B1 F1 112.57(18)
C20 N3 B1 N2 178.44(19)
C16 N3 B1 N2 -4.8(2)
